data_1512381
loop_
_publ_author_name
'Shi, Yi-Ming'
'Wang, Xin-Bo'
'Li, Xiao-Nian'
'Luo, Xiao'
'Shen, Zi-Ying'
'Wang, Yi-Ping'
'Xiao, Wei-Lie'
'Sun, Han-Dong'

_publ_section_title
;
 Lancolides, Antiplatelet Aggregation Nortriterpenoids with
 Tricyclo[6.3.0.0(2,11)]undecane-Bridged System from Schisandra
 lancifolia.
;
_journal_issue 19
_journal_name_full 'Organic letters'
_journal_page_first 5068
_journal_page_last 5071
_journal_paper_doi 10.1021/ol402414z
_journal_volume 15
_journal_year 2013
_chemical_absolute_configuration ad
_chemical_formula_moiety 'C29 H38 O10, C2 H6 O, H2 O'
_chemical_formula_sum 'C31 H46 O12'
_chemical_formula_weight 610.68
_chemical_name_systematic
; 
 ? 
;
_space_group_IT_number 19
_symmetry_cell_setting orthorhombic
_symmetry_space_group_name_Hall 'P 2ac 2ab'
_symmetry_space_group_name_H-M 'P 21 21 21'
_atom_sites_solution_hydrogens geom
_atom_sites_solution_primary direct
_atom_sites_solution_secondary difmap
_audit_creation_method SHELXL-97
_cell_angle_alpha 90.00
_cell_angle_beta 90.00
_cell_angle_gamma 90.00
_cell_formula_units_Z 4
_cell_length_a 9.3094(2)
_cell_length_b 17.5159(3)
_cell_length_c 18.8567(3)
_cell_measurement_reflns_used 9862
_cell_measurement_temperature 100(2)
_cell_measurement_theta_max 67.45
_cell_measurement_theta_min 2.34
_cell_volume 3074.82(10)
_computing_cell_refinement 'Bruker SAINT'
_computing_data_collection 'Bruker APEX2'
_computing_data_reduction 'Bruker SAINT'
_computing_molecular_graphics 'Bruker SHELXTL'
_computing_publication_material 'Bruker SHELXTL'
_computing_structure_refinement 'SHELXL-97 (Sheldrick, 2008)'
_computing_structure_solution 'SHELXS-97 (Sheldrick, 2008)'
_diffrn_ambient_temperature 100(2)
_diffrn_measured_fraction_theta_full 0.962
_diffrn_measured_fraction_theta_max 0.962
_diffrn_measurement_device_type 'Bruker APEX-II CCD'
_diffrn_measurement_method '\f and \w scans'
_diffrn_radiation_monochromator graphite
_diffrn_radiation_source 'fine-focus sealed tube'
_diffrn_radiation_type CuK\a
_diffrn_radiation_wavelength 1.54178
_diffrn_reflns_av_R_equivalents 0.0348
_diffrn_reflns_av_sigmaI/netI 0.0344
_diffrn_reflns_limit_h_max 11
_diffrn_reflns_limit_h_min -10
_diffrn_reflns_limit_k_max 20
_diffrn_reflns_limit_k_min -16
_diffrn_reflns_limit_l_max 22
_diffrn_reflns_limit_l_min -22
_diffrn_reflns_number 16832
_diffrn_reflns_theta_full 67.93
_diffrn_reflns_theta_max 67.93
_diffrn_reflns_theta_min 3.44
_exptl_absorpt_coefficient_mu 0.841
_exptl_absorpt_correction_T_max 0.9206
_exptl_absorpt_correction_T_min 0.6412
_exptl_absorpt_correction_type multi-scan
_exptl_absorpt_process_details sadabs
_exptl_crystal_colour colourless
_exptl_crystal_density_diffrn 1.319
_exptl_crystal_density_method 'not measured'
_exptl_crystal_description prism
_exptl_crystal_F_000 1312
_exptl_crystal_size_max 0.58
_exptl_crystal_size_mid 0.15
_exptl_crystal_size_min 0.10
_refine_diff_density_max 0.248
_refine_diff_density_min -0.305
_refine_diff_density_rms 0.040
_refine_ls_abs_structure_details 'Flack H D (1983), Acta Cryst. A39, 876-881'
_refine_ls_abs_structure_Flack 0.11(17)
_refine_ls_extinction_coef 0.00091(16)
_refine_ls_extinction_expression Fc^*^=kFc[1+0.001xFc^2^\l^3^/sin(2\q)]^-1/4^
_refine_ls_extinction_method SHELXL
_refine_ls_goodness_of_fit_ref 1.052
_refine_ls_hydrogen_treatment mixed
_refine_ls_matrix_type full
_refine_ls_number_parameters 406
_refine_ls_number_reflns 5067
_refine_ls_number_restraints 0
_refine_ls_restrained_S_all 1.052
_refine_ls_R_factor_all 0.0398
_refine_ls_R_factor_gt 0.0393
_refine_ls_shift/su_max 0.001
_refine_ls_shift/su_mean 0.000
_refine_ls_structure_factor_coef Fsqd
_refine_ls_weighting_details 'calc w=1/[\s^2^(Fo^2^)+(0.0543P)^2^+0.8778P] where P=(Fo^2^+2Fc^2^)/3'
_refine_ls_weighting_scheme calc
_refine_ls_wR_factor_gt 0.1033
_refine_ls_wR_factor_ref 0.1037
_reflns_number_gt 4944
_reflns_number_total 5067
_reflns_threshold_expression >2sigma(I)
_cod_data_source_file ol402414z_si_005.cif
_cod_data_source_block Pre-schisanartanin_O
_cod_depositor_comments
;
The following automatic conversions were performed:

'_symmetry_cell_setting' value 'Orthorhombic' changed to
'orthorhombic' according to
/home/saulius/struct/CIF-dictionaries/cif_core.dic dictionary named
'cif_core.dic' version 2.4.2 from 2011-04-26.

Automatic conversion script
Id: cif_fix_values 1891 2012-01-12 08:04:46Z andrius 
;
_cod_database_code 1512381

loop_
_symmetry_equiv_pos_as_xyz
'x, y, z'
'x+1/2, -y+1/2, -z'
'-x, y+1/2, -z+1/2'
'-x+1/2, -y, z+1/2'

loop_
_atom_site_label
_atom_site_type_symbol
_atom_site_fract_x
_atom_site_fract_y
_atom_site_fract_z
_atom_site_U_iso_or_equiv
_atom_site_adp_type
_atom_site_occupancy
_atom_site_symmetry_multiplicity
_atom_site_calc_flag
_atom_site_refinement_flags
O1 O 0.70300(18) 0.47000(8) 0.06257(7) 0.0424(4) Uani 1 1 d .
O2S O 0.8225(2) 0.39579(16) 0.93258(13) 0.0770(6) Uani 1 1 d .
O1S O 0.1253(2) 0.29680(13) 0.69381(14) 0.0846(7) Uani 1 1 d .
H1S H 0.2111 0.2833 0.6882 0.127 Uiso 1 1 calc R
O2 O 0.30280(19) 0.36622(12) 0.05172(9) 0.0587(5) Uani 1 1 d .
O3 O 0.09668(17) 0.45785(9) -0.03349(9) 0.0455(4) Uani 1 1 d .
H3 H 0.0102 0.4472 -0.0415 0.068 Uiso 1 1 calc R
O4 O 0.56531(15) 0.54042(7) -0.04432(6) 0.0309(3) Uani 1 1 d .
O5 O 0.66400(16) 0.50628(9) -0.14908(7) 0.0406(3) Uani 1 1 d .
H5 H 0.6413 0.4999 -0.1918 0.061 Uiso 1 1 calc R
O6 O 0.6684(2) 0.67301(10) -0.17258(8) 0.0530(4) Uani 1 1 d .
O7 O 0.84494(18) 0.52144(9) 0.20312(7) 0.0450(4) Uani 1 1 d .
O8 O 0.59727(17) 0.66415(8) 0.11040(8) 0.0431(3) Uani 1 1 d .
H8 H 0.5257 0.6704 0.1369 0.065 Uiso 1 1 calc R
O16 O 0.6650(3) 0.34821(10) 0.08543(13) 0.0840(7) Uani 1 1 d .
C3 C 0.6684(3) 0.41252(13) 0.10682(14) 0.0563(7) Uani 1 1 d .
C10 C 0.7115(2) 0.54372(11) 0.09792(10) 0.0353(4) Uani 1 1 d .
C19 C 0.5843(2) 0.59337(11) 0.07423(10) 0.0350(4) Uani 1 1 d .
H19 H 0.4943 0.5682 0.0913 0.042 Uiso 1 1 calc R
C9 C 0.5644(2) 0.61166(10) -0.00528(10) 0.0329(4) Uani 1 1 d .
C11 C 0.4173(2) 0.65186(11) -0.01434(11) 0.0379(4) Uani 1 1 d .
H11A H 0.3944 0.6800 0.0298 0.045 Uiso 1 1 calc R
H11B H 0.4247 0.6896 -0.0532 0.045 Uiso 1 1 calc R
C12 C 0.2946(2) 0.59684(12) -0.03073(10) 0.0365(4) Uani 1 1 d .
H12A H 0.2028 0.6200 -0.0153 0.044 Uiso 1 1 calc R
H12B H 0.3088 0.5492 -0.0034 0.044 Uiso 1 1 calc R
C13 C 0.2852(2) 0.57748(11) -0.10973(10) 0.0349(4) Uani 1 1 d .
C17 C 0.3071(2) 0.49657(11) -0.13454(10) 0.0352(4) Uani 1 1 d .
H17 H 0.2473 0.4830 -0.1768 0.042 Uiso 1 1 calc R
C20 C 0.3299(2) 0.43057(11) -0.08440(11) 0.0373(4) Uani 1 1 d .
H20 H 0.3837 0.4496 -0.0421 0.045 Uiso 1 1 calc R
C22 C 0.1855(2) 0.39821(12) -0.05923(11) 0.0395(5) Uani 1 1 d .
H22 H 0.1365 0.3738 -0.1006 0.047 Uiso 1 1 calc R
C23 C 0.2070(3) 0.33728(13) -0.00139(12) 0.0487(5) Uani 1 1 d .
H23 H 0.2492 0.2903 -0.0231 0.058 Uiso 1 1 calc R
C26 C 0.2348(3) 0.36702(16) 0.11545(13) 0.0559(6) Uani 1 1 d .
O17 O 0.2912(2) 0.39206(16) 0.16778(10) 0.0851(7) Uani 1 1 d .
C15 C 0.5682(2) 0.55827(11) -0.11746(9) 0.0325(4) Uani 1 1 d .
C16 C 0.4211(2) 0.55712(11) -0.15037(10) 0.0336(4) Uani 1 1 d .
H16 H 0.4201 0.5751 -0.2007 0.040 Uiso 1 1 calc R
C14 C 0.6411(2) 0.63803(12) -0.11897(10) 0.0373(4) Uani 1 1 d .
C8 C 0.6794(2) 0.65916(11) -0.04321(10) 0.0365(4) Uani 1 1 d .
H8A H 0.6645 0.7149 -0.0346 0.044 Uiso 1 1 calc R
C7 C 0.8369(2) 0.63704(12) -0.03166(10) 0.0370(4) Uani 1 1 d .
H7A H 0.8504 0.5832 -0.0463 0.044 Uiso 1 1 calc R
H7B H 0.8980 0.6692 -0.0625 0.044 Uiso 1 1 calc R
C6 C 0.8868(2) 0.64606(12) 0.04507(10) 0.0377(4) Uani 1 1 d .
H6A H 0.9900 0.6599 0.0452 0.045 Uiso 1 1 calc R
H6B H 0.8331 0.6886 0.0672 0.045 Uiso 1 1 calc R
C5 C 0.8659(2) 0.57436(12) 0.08962(11) 0.0371(5) Uani 1 1 d .
H5A H 0.9224 0.5330 0.0659 0.044 Uiso 1 1 calc R
C4 C 0.9247(3) 0.58090(13) 0.16587(12) 0.0446(5) Uani 1 1 d .
C1 C 0.7005(3) 0.52307(13) 0.17803(11) 0.0428(5) Uani 1 1 d .
H1 H 0.6401 0.5604 0.2049 0.051 Uiso 1 1 calc R
C2 C 0.6377(3) 0.44331(15) 0.17954(13) 0.0568(7) Uani 1 1 d .
H2A H 0.6846 0.4118 0.2164 0.068 Uiso 1 1 calc R
H2B H 0.5331 0.4449 0.1888 0.068 Uiso 1 1 calc R
C29 C 0.8970(3) 0.65788(14) 0.20084(13) 0.0594(7) Uani 1 1 d .
H29A H 0.7959 0.6719 0.1946 0.089 Uiso 1 1 calc R
H29B H 0.9582 0.6968 0.1788 0.089 Uiso 1 1 calc R
H29C H 0.9190 0.6545 0.2516 0.089 Uiso 1 1 calc R
C30 C 1.0816(3) 0.55944(16) 0.17017(15) 0.0608(7) Uani 1 1 d .
H30A H 1.1133 0.5615 0.2197 0.091 Uiso 1 1 calc R
H30B H 1.1384 0.5953 0.1419 0.091 Uiso 1 1 calc R
H30C H 1.0948 0.5076 0.1518 0.091 Uiso 1 1 calc R
C18 C 0.1772(3) 0.62578(14) -0.14943(12) 0.0476(5) Uani 1 1 d .
H18A H 0.1866 0.6164 -0.2005 0.071 Uiso 1 1 calc R
H18B H 0.1951 0.6799 -0.1395 0.071 Uiso 1 1 calc R
H18C H 0.0799 0.6123 -0.1340 0.071 Uiso 1 1 calc R
C21 C 0.4185(3) 0.36782(13) -0.11951(14) 0.0546(6) Uani 1 1 d .
H21A H 0.3637 0.3455 -0.1587 0.082 Uiso 1 1 calc R
H21B H 0.4406 0.3281 -0.0846 0.082 Uiso 1 1 calc R
H21C H 0.5082 0.3896 -0.1377 0.082 Uiso 1 1 calc R
C24 C 0.0752(3) 0.31664(12) 0.03859(13) 0.0480(5) Uani 1 1 d .
H24 H -0.0081 0.2942 0.0184 0.058 Uiso 1 1 calc R
C25 C 0.0906(3) 0.33412(12) 0.10680(12) 0.0450(5) Uani 1 1 d .
C27 C -0.0076(3) 0.32701(15) 0.16875(13) 0.0557(6) Uani 1 1 d .
H27A H -0.0946 0.2995 0.1545 0.084 Uiso 1 1 calc R
H27B H -0.0336 0.3780 0.1858 0.084 Uiso 1 1 calc R
H27C H 0.0408 0.2988 0.2067 0.084 Uiso 1 1 calc R
C2S C -0.0379(6) 0.2790(3) 0.8138(4) 0.151(2) Uani 1 1 d .
H2S1 H -0.1282 0.2661 0.7899 0.227 Uiso 1 1 calc R
H2S2 H -0.0461 0.3297 0.8354 0.227 Uiso 1 1 calc R
H2S3 H -0.0180 0.2411 0.8508 0.227 Uiso 1 1 calc R
C1S C 0.0819(14) 0.2790(8) 0.7610(4) 0.332(9) Uani 1 1 d .
H1S1 H 0.1570 0.3056 0.7888 0.398 Uiso 1 1 calc R
H1S2 H 0.1102 0.2246 0.7629 0.398 Uiso 1 1 calc R
H2SA H 0.777(5) 0.428(3) 0.902(2) 0.101(13) Uiso 1 1 d .
H2SB H 0.769(5) 0.384(3) 0.967(2) 0.101(14) Uiso 1 1 d .

loop_
_atom_site_aniso_label
_atom_site_aniso_U_11
_atom_site_aniso_U_22
_atom_site_aniso_U_33
_atom_site_aniso_U_23
_atom_site_aniso_U_13
_atom_site_aniso_U_12
O1 0.0588(9) 0.0261(7) 0.0423(7) -0.0008(6) -0.0125(7) -0.0012(7)
O2S 0.0550(12) 0.1066(18) 0.0694(13) 0.0143(13) 0.0010(11) 0.0182(12)
O1S 0.0676(14) 0.0804(14) 0.1058(18) 0.0285(13) -0.0267(12) 0.0135(11)
O2 0.0487(9) 0.0757(12) 0.0516(9) 0.0231(9) 0.0018(8) 0.0011(9)
O3 0.0440(9) 0.0411(8) 0.0514(8) 0.0042(7) 0.0093(7) 0.0017(7)
O4 0.0401(7) 0.0273(6) 0.0254(6) -0.0010(5) 0.0003(5) 0.0022(6)
O5 0.0427(8) 0.0484(8) 0.0307(6) -0.0049(6) 0.0020(6) 0.0076(7)
O6 0.0647(10) 0.0596(10) 0.0349(7) 0.0143(7) -0.0028(7) -0.0187(9)
O7 0.0572(9) 0.0435(8) 0.0342(7) 0.0082(7) -0.0126(7) -0.0091(7)
O8 0.0552(9) 0.0362(7) 0.0379(7) -0.0101(6) 0.0056(7) -0.0013(7)
O16 0.1253(19) 0.0293(9) 0.0974(15) 0.0065(9) -0.0522(14) -0.0111(10)
C3 0.0732(17) 0.0343(12) 0.0614(14) 0.0093(11) -0.0297(13) -0.0095(11)
C10 0.0495(12) 0.0268(9) 0.0296(9) -0.0027(8) -0.0021(8) -0.0038(9)
C19 0.0458(11) 0.0299(9) 0.0293(9) -0.0042(8) 0.0036(8) -0.0035(9)
C9 0.0425(11) 0.0244(8) 0.0319(9) -0.0011(8) 0.0011(8) 0.0038(8)
C11 0.0483(12) 0.0298(9) 0.0356(9) -0.0028(8) 0.0030(9) 0.0064(9)
C12 0.0394(11) 0.0359(10) 0.0343(9) -0.0012(9) 0.0048(8) 0.0082(9)
C13 0.0383(10) 0.0333(10) 0.0331(9) 0.0034(8) 0.0026(8) 0.0042(8)
C17 0.0392(11) 0.0374(10) 0.0290(9) -0.0015(8) 0.0019(8) 0.0021(9)
C20 0.0437(11) 0.0327(9) 0.0356(9) 0.0008(9) 0.0028(9) 0.0002(9)
C22 0.0458(12) 0.0353(10) 0.0375(10) -0.0004(9) 0.0040(9) -0.0027(9)
C23 0.0619(14) 0.0372(11) 0.0471(12) 0.0059(10) 0.0101(11) 0.0015(11)
C26 0.0557(14) 0.0644(16) 0.0475(12) 0.0195(13) -0.0046(11) -0.0017(12)
O17 0.0709(13) 0.133(2) 0.0511(10) 0.0181(12) -0.0163(10) -0.0243(14)
C15 0.0390(10) 0.0346(9) 0.0239(8) 0.0000(8) 0.0028(8) 0.0021(8)
C16 0.0425(11) 0.0345(10) 0.0238(8) 0.0027(8) 0.0017(8) 0.0017(9)
C14 0.0401(11) 0.0391(10) 0.0326(9) 0.0064(9) 0.0013(8) 0.0013(9)
C8 0.0491(12) 0.0287(9) 0.0316(9) 0.0018(8) 0.0003(9) 0.0006(9)
C7 0.0437(11) 0.0324(10) 0.0351(9) 0.0010(9) 0.0042(8) -0.0024(9)
C6 0.0438(11) 0.0331(10) 0.0362(10) 0.0005(9) -0.0008(8) -0.0062(9)
C5 0.0458(12) 0.0304(9) 0.0351(10) 0.0002(9) -0.0019(8) -0.0007(8)
C4 0.0554(13) 0.0391(11) 0.0394(11) 0.0043(10) -0.0106(10) -0.0084(10)
C1 0.0523(13) 0.0440(11) 0.0320(9) 0.0067(9) -0.0053(9) -0.0061(10)
C2 0.0677(17) 0.0545(14) 0.0482(12) 0.0222(12) -0.0172(12) -0.0197(12)
C29 0.0897(19) 0.0460(13) 0.0424(12) -0.0038(11) -0.0180(13) -0.0150(13)
C30 0.0604(16) 0.0643(16) 0.0578(14) 0.0169(13) -0.0182(12) -0.0115(13)
C18 0.0487(12) 0.0490(12) 0.0450(11) 0.0058(10) -0.0018(10) 0.0113(11)
C21 0.0617(15) 0.0380(11) 0.0642(14) 0.0048(12) 0.0216(12) 0.0053(11)
C24 0.0615(15) 0.0320(10) 0.0506(12) 0.0052(10) 0.0042(11) -0.0104(10)
C25 0.0600(14) 0.0308(10) 0.0442(11) 0.0079(10) 0.0026(11) -0.0025(10)
C27 0.0738(17) 0.0456(13) 0.0478(13) 0.0059(12) 0.0118(12) -0.0059(12)
C2S 0.106(4) 0.106(4) 0.242(8) -0.055(4) 0.017(4) -0.029(3)
C1S 0.370(14) 0.51(2) 0.117(5) -0.118(9) -0.143(7) 0.267(15)

loop_
_atom_type_symbol
_atom_type_description
_atom_type_scat_dispersion_real
_atom_type_scat_dispersion_imag
_atom_type_scat_source
C C 0.0181 0.0091 'International Tables Vol C Tables 4.2.6.8 and 6.1.1.4'
H H 0.0000 0.0000 'International Tables Vol C Tables 4.2.6.8 and 6.1.1.4'
O O 0.0492 0.0322 'International Tables Vol C Tables 4.2.6.8 and 6.1.1.4'

loop_
_geom_angle_atom_site_label_1
_geom_angle_atom_site_label_2
_geom_angle_atom_site_label_3
_geom_angle
C3 O1 C10 113.12(16)
H2SA O2S H2SB 111(4)
C1S O1S H1S 109.5
C26 O2 C23 109.37(19)
C22 O3 H3 109.5
C15 O4 C9 107.77(14)
C15 O5 H5 109.5
C1 O7 C4 107.80(15)
C19 O8 H8 109.5
O16 C3 O1 120.1(3)
O16 C3 C2 129.9(3)
O1 C3 C2 110.05(19)
O1 C10 C19 109.11(16)
O1 C10 C5 108.25(17)
C19 C10 C5 119.48(16)
O1 C10 C1 103.56(15)
C19 C10 C1 111.30(17)
C5 C10 C1 103.91(16)
O8 C19 C10 106.82(16)
O8 C19 C9 107.18(15)
C10 C19 C9 119.52(17)
O8 C19 H19 107.6
C10 C19 H19 107.6
C9 C19 H19 107.6
O4 C9 C8 103.07(15)
O4 C9 C19 108.30(14)
C8 C9 C19 118.78(17)
O4 C9 C11 109.92(16)
C8 C9 C11 108.62(16)
C19 C9 C11 107.92(16)
C12 C11 C9 113.37(16)
C12 C11 H11A 108.9
C9 C11 H11A 108.9
C12 C11 H11B 108.9
C9 C11 H11B 108.9
H11A C11 H11B 107.7
C11 C12 C13 112.35(17)
C11 C12 H12A 109.1
C13 C12 H12A 109.1
C11 C12 H12B 109.1
C13 C12 H12B 109.1
H12A C12 H12B 107.9
C17 C13 C18 117.56(18)
C17 C13 C16 60.69(13)
C18 C13 C16 115.75(17)
C17 C13 C12 120.20(16)
C18 C13 C12 113.34(17)
C16 C13 C12 119.63(17)
C13 C17 C20 123.05(16)
C13 C17 C16 60.15(13)
C20 C17 C16 123.79(18)
C13 C17 H17 113.3
C20 C17 H17 113.3
C16 C17 H17 113.3
C17 C20 C21 110.87(17)
C17 C20 C22 110.72(18)
C21 C20 C22 110.00(18)
C17 C20 H20 108.4
C21 C20 H20 108.4
C22 C20 H20 108.4
O3 C22 C20 110.15(17)
O3 C22 C23 110.13(17)
C20 C22 C23 111.19(19)
O3 C22 H22 108.4
C20 C22 H22 108.4
C23 C22 H22 108.4
O2 C23 C24 104.21(19)
O2 C23 C22 109.31(18)
C24 C23 C22 114.9(2)
O2 C23 H23 109.4
C24 C23 H23 109.4
C22 C23 H23 109.4
O17 C26 O2 121.8(2)
O17 C26 C25 129.3(2)
O2 C26 C25 108.9(2)
O5 C15 O4 106.39(15)
O5 C15 C16 113.19(16)
O4 C15 C16 112.48(16)
O5 C15 C14 107.28(16)
O4 C15 C14 103.00(15)
C16 C15 C14 113.73(16)
C15 C16 C13 123.10(16)
C15 C16 C17 124.08(16)
C13 C16 C17 59.16(13)
C15 C16 H16 113.4
C13 C16 H16 113.4
C17 C16 H16 113.4
O6 C14 C8 127.87(19)
O6 C14 C15 124.25(19)
C8 C14 C15 107.73(15)
C14 C8 C7 107.27(17)
C14 C8 C9 98.20(16)
C7 C8 C9 117.69(16)
C14 C8 H8A 110.9
C7 C8 H8A 110.9
C9 C8 H8A 110.9
C6 C7 C8 113.58(17)
C6 C7 H7A 108.9
C8 C7 H7A 108.9
C6 C7 H7B 108.9
C8 C7 H7B 108.9
H7A C7 H7B 107.7
C5 C6 C7 113.45(16)
C5 C6 H6A 108.9
C7 C6 H6A 108.9
C5 C6 H6B 108.9
C7 C6 H6B 108.9
H6A C6 H6B 107.7
C6 C5 C10 117.51(17)
C6 C5 C4 114.04(17)
C10 C5 C4 105.18(17)
C6 C5 H5A 106.5
C10 C5 H5A 106.5
C4 C5 H5A 106.5
O7 C4 C30 106.77(19)
O7 C4 C29 109.7(2)
C30 C4 C29 111.2(2)
O7 C4 C5 102.42(16)
C30 C4 C5 112.0(2)
C29 C4 C5 114.16(19)
O7 C1 C2 109.84(19)
O7 C1 C10 105.36(17)
C2 C1 C10 104.95(17)
O7 C1 H1 112.1
C2 C1 H1 112.1
C10 C1 H1 112.1
C3 C2 C1 103.9(2)
C3 C2 H2A 111.0
C1 C2 H2A 111.0
C3 C2 H2B 111.0
C1 C2 H2B 111.0
H2A C2 H2B 109.0
C4 C29 H29A 109.5
C4 C29 H29B 109.5
H29A C29 H29B 109.5
C4 C29 H29C 109.5
H29A C29 H29C 109.5
H29B C29 H29C 109.5
C4 C30 H30A 109.5
C4 C30 H30B 109.5
H30A C30 H30B 109.5
C4 C30 H30C 109.5
H30A C30 H30C 109.5
H30B C30 H30C 109.5
C13 C18 H18A 109.5
C13 C18 H18B 109.5
H18A C18 H18B 109.5
C13 C18 H18C 109.5
H18A C18 H18C 109.5
H18B C18 H18C 109.5
C20 C21 H21A 109.5
C20 C21 H21B 109.5
H21A C21 H21B 109.5
C20 C21 H21C 109.5
H21A C21 H21C 109.5
H21B C21 H21C 109.5
C25 C24 C23 110.3(2)
C25 C24 H24 124.9
C23 C24 H24 124.9
C24 C25 C26 107.2(2)
C24 C25 C27 132.4(2)
C26 C25 C27 120.4(2)
C25 C27 H27A 109.5
C25 C27 H27B 109.5
H27A C27 H27B 109.5
C25 C27 H27C 109.5
H27A C27 H27C 109.5
H27B C27 H27C 109.5
C1S C2S H2S1 109.5
C1S C2S H2S2 109.5
H2S1 C2S H2S2 109.5
C1S C2S H2S3 109.5
H2S1 C2S H2S3 109.5
H2S2 C2S H2S3 109.5
O1S C1S C2S 147.0(7)
O1S C1S H1S1 100.0
C2S C1S H1S1 100.0
O1S C1S H1S2 100.0
C2S C1S H1S2 100.0
H1S1 C1S H1S2 104.2

loop_
_geom_bond_atom_site_label_1
_geom_bond_atom_site_label_2
_geom_bond_distance
O1 C3 1.347(3)
O1 C10 1.455(2)
O2S H2SA 0.90(5)
O2S H2SB 0.85(5)
O1S C1S 1.365(12)
O1S H1S 0.8400
O2 C26 1.358(3)
O2 C23 1.434(3)
O3 C22 1.418(3)
O3 H3 0.8400
O4 C15 1.414(2)
O4 C9 1.449(2)
O5 C15 1.407(2)
O5 H5 0.8400
O6 C14 1.209(3)
O7 C1 1.425(3)
O7 C4 1.459(3)
O8 C19 1.420(2)
O8 H8 0.8400
O16 C3 1.197(3)
C3 C2 1.501(4)
C10 C19 1.535(3)
C10 C5 1.542(3)
C10 C1 1.557(3)
C19 C9 1.544(3)
C19 H19 1.0000
C9 C8 1.533(3)
C9 C11 1.549(3)
C11 C12 1.526(3)
C11 H11A 0.9900
C11 H11B 0.9900
C12 C13 1.530(3)
C12 H12A 0.9900
C12 H12B 0.9900
C13 C17 1.506(3)
C13 C18 1.512(3)
C13 C16 1.522(3)
C17 C20 1.508(3)
C17 C16 1.530(3)
C17 H17 1.0000
C20 C21 1.526(3)
C20 C22 1.534(3)
C20 H20 1.0000
C22 C23 1.539(3)
C22 H22 1.0000
C23 C24 1.484(3)
C23 H23 1.0000
C26 O17 1.200(3)
C26 C25 1.470(4)
C15 C16 1.504(3)
C15 C14 1.554(3)
C16 H16 1.0000
C14 C8 1.518(3)
C8 C7 1.532(3)
C8 H8A 1.0000
C7 C6 1.528(3)
C7 H7A 0.9900
C7 H7B 0.9900
C6 C5 1.523(3)
C6 H6A 0.9900
C6 H6B 0.9900
C5 C4 1.543(3)
C5 H5A 1.0000
C4 C30 1.510(4)
C4 C29 1.523(3)
C1 C2 1.515(3)
C1 H1 1.0000
C2 H2A 0.9900
C2 H2B 0.9900
C29 H29A 0.9800
C29 H29B 0.9800
C29 H29C 0.9800
C30 H30A 0.9800
C30 H30B 0.9800
C30 H30C 0.9800
C18 H18A 0.9800
C18 H18B 0.9800
C18 H18C 0.9800
C21 H21A 0.9800
C21 H21B 0.9800
C21 H21C 0.9800
C24 C25 1.330(3)
C24 H24 0.9500
C25 C27 1.488(3)
C27 H27A 0.9800
C27 H27B 0.9800
C27 H27C 0.9800
C2S C1S 1.496(13)
C2S H2S1 0.9800
C2S H2S2 0.9800
C2S H2S3 0.9800
C1S H1S1 0.9900
C1S H1S2 0.9900

loop_
_geom_hbond_atom_site_label_D
_geom_hbond_atom_site_label_H
_geom_hbond_atom_site_label_A
_geom_hbond_distance_DH
_geom_hbond_distance_HA
_geom_hbond_distance_DA
_geom_hbond_angle_DHA
_geom_hbond_site_symmetry_A
O3 H3 O2S 0.84 2.03 2.847(3) 165.6 1_454
O5 H5 O7 0.84 2.02 2.8302(19) 161.6 4_664
O2S H2SA O5 0.90(5) 1.99(5) 2.880(3) 170(4) 1_556
O2S H2SB O1 0.85(5) 2.42(4) 2.989(3) 125(4) 1_556
O2S H2SB O16 0.85(5) 2.51(5) 3.339(4) 166(4) 1_556

loop_
_geom_torsion_atom_site_label_1
_geom_torsion_atom_site_label_2
_geom_torsion_atom_site_label_3
_geom_torsion_atom_site_label_4
_geom_torsion
C10 O1 C3 O16 -176.1(3)
C10 O1 C3 C2 4.3(3)
C3 O1 C10 C19 -109.5(2)
C3 O1 C10 C5 119.0(2)
C3 O1 C10 C1 9.1(2)
O1 C10 C19 O8 179.67(15)
C5 C10 C19 O8 -55.1(2)
C1 C10 C19 O8 66.0(2)
O1 C10 C19 C9 -58.6(2)
C5 C10 C19 C9 66.6(2)
C1 C10 C19 C9 -172.28(17)
C15 O4 C9 C8 -44.90(19)
C15 O4 C9 C19 -171.58(16)
C15 O4 C9 C11 70.74(19)
O8 C19 C9 O4 174.36(16)
C10 C19 C9 O4 52.8(2)
O8 C19 C9 C8 57.4(2)
C10 C19 C9 C8 -64.1(2)
O8 C19 C9 C11 -66.7(2)
C10 C19 C9 C11 171.78(17)
O4 C9 C11 C12 25.7(2)
C8 C9 C11 C12 137.79(16)
C19 C9 C11 C12 -92.20(19)
C9 C11 C12 C13 -83.7(2)
C11 C12 C13 C17 117.1(2)
C11 C12 C13 C18 -96.3(2)
C11 C12 C13 C16 45.8(2)
C18 C13 C17 C20 -141.3(2)
C16 C13 C17 C20 113.1(2)
C12 C13 C17 C20 3.8(3)
C18 C13 C17 C16 105.6(2)
C12 C13 C17 C16 -109.2(2)
C13 C17 C20 C21 -152.0(2)
C16 C17 C20 C21 -78.2(2)
C13 C17 C20 C22 85.6(2)
C16 C17 C20 C22 159.40(17)
C17 C20 C22 O3 -50.9(2)
C21 C20 C22 O3 -173.78(18)
C17 C20 C22 C23 -173.26(17)
C21 C20 C22 C23 63.9(2)
C26 O2 C23 C24 -3.0(3)
C26 O2 C23 C22 120.3(2)
O3 C22 C23 O2 -73.6(2)
C20 C22 C23 O2 48.8(2)
O3 C22 C23 C24 43.2(3)
C20 C22 C23 C24 165.54(19)
C23 O2 C26 O17 -176.7(3)
C23 O2 C26 C25 2.9(3)
C9 O4 C15 O5 139.08(16)
C9 O4 C15 C16 -96.46(18)
C9 O4 C15 C14 26.39(19)
O5 C15 C16 C13 151.56(17)
O4 C15 C16 C13 30.9(2)
C14 C15 C16 C13 -85.7(2)
O5 C15 C16 C17 78.9(2)
O4 C15 C16 C17 -41.8(2)
C14 C15 C16 C17 -158.36(17)
C17 C13 C16 C15 -112.9(2)
C18 C13 C16 C15 138.5(2)
C12 C13 C16 C15 -2.8(3)
C18 C13 C16 C17 -108.6(2)
C12 C13 C16 C17 110.1(2)
C13 C17 C16 C15 111.3(2)
C20 C17 C16 C15 -0.5(3)
C20 C17 C16 C13 -111.9(2)
O5 C15 C14 O6 65.6(3)
O4 C15 C14 O6 177.6(2)
C16 C15 C14 O6 -60.4(3)
O5 C15 C14 C8 -110.41(17)
O4 C15 C14 C8 1.6(2)
C16 C15 C14 C8 123.64(17)
O6 C14 C8 C7 -79.6(3)
C15 C14 C8 C7 96.16(18)
O6 C14 C8 C9 157.9(2)
C15 C14 C8 C9 -26.28(19)
O4 C9 C8 C14 41.78(18)
C19 C9 C8 C14 161.46(17)
C11 C9 C8 C14 -74.79(18)
O4 C9 C8 C7 -72.7(2)
C19 C9 C8 C7 47.0(2)
C11 C9 C8 C7 170.73(17)
C14 C8 C7 C6 -173.14(17)
C9 C8 C7 C6 -63.8(2)
C8 C7 C6 C5 90.4(2)
C7 C6 C5 C10 -59.9(2)
C7 C6 C5 C4 176.31(19)
O1 C10 C5 C6 113.90(18)
C19 C10 C5 C6 -11.7(3)
C1 C10 C5 C6 -136.46(18)
O1 C10 C5 C4 -117.98(17)
C19 C10 C5 C4 116.41(19)
C1 C10 C5 C4 -8.3(2)
C1 O7 C4 C30 -158.22(19)
C1 O7 C4 C29 81.2(2)
C1 O7 C4 C5 -40.4(2)
C6 C5 C4 O7 158.75(18)
C10 C5 C4 O7 28.6(2)
C6 C5 C4 C30 -87.2(2)
C10 C5 C4 C30 142.63(19)
C6 C5 C4 C29 40.2(3)
C10 C5 C4 C29 -89.9(2)
C4 O7 C1 C2 148.06(19)
C4 O7 C1 C10 35.5(2)
O1 C10 C1 O7 97.57(18)
C19 C10 C1 O7 -145.33(17)
C5 C10 C1 O7 -15.5(2)
O1 C10 C1 C2 -18.4(2)
C19 C10 C1 C2 98.7(2)
C5 C10 C1 C2 -131.4(2)
O16 C3 C2 C1 164.4(3)
O1 C3 C2 C1 -16.1(3)
O7 C1 C2 C3 -92.2(2)
C10 C1 C2 C3 20.6(3)
O2 C23 C24 C25 2.0(3)
C22 C23 C24 C25 -117.6(2)
C23 C24 C25 C26 -0.3(3)
C23 C24 C25 C27 178.7(2)
O17 C26 C25 C24 178.0(3)
O2 C26 C25 C24 -1.6(3)
O17 C26 C25 C27 -1.1(4)
O2 C26 C25 C27 179.3(2)
